data_4510287
loop_
_publ_author_name
'W\"ohlert, Susanne'
'Run\<cevski, Tom\<ce'
'Dinnebier, Robert E.'
'Ebbinghaus, Stefan G.'
'N\"ather, Christian'

_publ_section_title
;
 Synthesis, Structures, Polymorphism, and Magnetic Properties of
 Transition Metal Thiocyanato Coordination Compounds
;
_journal_issue 4
_journal_name_full 'Crystal Growth &amp; Design'
_journal_page_first 1902
_journal_paper_doi 10.1021/cg500037d
_journal_volume 14
_journal_year 2014
_chemical_formula_sum 'C30 H36 Mn N6 S2'
_chemical_formula_weight 599.71
_chemical_name_systematic
; 
 ? 
;
_space_group_IT_number 14
_symmetry_cell_setting monoclinic
_symmetry_space_group_name_Hall '-P 2ybc'
_symmetry_space_group_name_H-M 'P 1 21/c 1'
_atom_sites_solution_hydrogens geom
_atom_sites_solution_primary direct
_atom_sites_solution_secondary difmap
_audit_creation_method SHELXL-97
_cell_angle_alpha 90.00
_cell_angle_beta 99.849(2)
_cell_angle_gamma 90.00
_cell_formula_units_Z 4
_cell_length_a 9.8148(3)
_cell_length_b 16.9806(7)
_cell_length_c 20.0807(6)
_cell_measurement_temperature 293(2)
_cell_volume 3297.4(2)
_computing_cell_refinement 'X-Area (STOE 2008)'
_computing_data_collection 'X-Area (STOE 2008)'
_computing_data_reduction 'X-Area (STOE 2008)'
_computing_structure_refinement 'SHELXL-97 (Sheldrick, 1997)'
_computing_structure_solution 'SHELXS-97 (Sheldrick, 1990)'
_diffrn_ambient_temperature 293(2)
_diffrn_measured_fraction_theta_full 0.991
_diffrn_measured_fraction_theta_max 0.991
_diffrn_measurement_device_type IPDS-2
_diffrn_measurement_method 'omega scans'
_diffrn_radiation_monochromator graphite
_diffrn_radiation_source 'fine-focus sealed tube'
_diffrn_radiation_type MoK\a
_diffrn_radiation_wavelength 0.71073
_diffrn_reflns_av_R_equivalents 0.0503
_diffrn_reflns_av_sigmaI/netI 0.0247
_diffrn_reflns_limit_h_max 11
_diffrn_reflns_limit_h_min -11
_diffrn_reflns_limit_k_max 20
_diffrn_reflns_limit_k_min -20
_diffrn_reflns_limit_l_max 23
_diffrn_reflns_limit_l_min -23
_diffrn_reflns_number 37729
_diffrn_reflns_theta_full 25.00
_diffrn_reflns_theta_max 25.00
_diffrn_reflns_theta_min 1.58
_diffrn_standards_decay_% 0
_diffrn_standards_interval_time 0
_diffrn_standards_number 0
_exptl_absorpt_coefficient_mu 0.554
_exptl_absorpt_correction_type none
_exptl_crystal_colour colorless
_exptl_crystal_density_diffrn 1.208
_exptl_crystal_density_method 'not measured'
_exptl_crystal_description block
_exptl_crystal_F_000 1260
_exptl_crystal_size_max 0.2
_exptl_crystal_size_mid 0.1
_exptl_crystal_size_min 0.1
_refine_diff_density_max 0.257
_refine_diff_density_min -0.201
_refine_diff_density_rms 0.031
_refine_ls_extinction_method none
_refine_ls_goodness_of_fit_ref 1.128
_refine_ls_hydrogen_treatment constr
_refine_ls_matrix_type full
_refine_ls_number_parameters 355
_refine_ls_number_reflns 5758
_refine_ls_number_restraints 0
_refine_ls_restrained_S_all 1.128
_refine_ls_R_factor_all 0.0853
_refine_ls_R_factor_gt 0.0663
_refine_ls_shift/su_max 0.000
_refine_ls_shift/su_mean 0.000
_refine_ls_structure_factor_coef Fsqd
_refine_ls_weighting_details 'calc w=1/[\s^2^(Fo^2^)+(0.0649P)^2^+1.1187P] where P=(Fo^2^+2Fc^2^)/3'
_refine_ls_weighting_scheme calc
_refine_ls_wR_factor_gt 0.1545
_refine_ls_wR_factor_ref 0.1656
_reflns_number_gt 4509
_reflns_number_total 5758
_reflns_threshold_expression >2sigma(I)
_cod_data_source_file Compound_1-Mn_III_RM230.CIF
_cod_data_source_block Compound_1-Mn/III_(RM230)
_cod_original_cell_volume 3297.3(2)
_cod_original_sg_symbol_H-M 'P 21/c'
_cod_database_code 4510287

loop_
_symmetry_equiv_pos_as_xyz
'x, y, z'
'-x, y+1/2, -z+1/2'
'-x, -y, -z'
'x, -y-1/2, z-1/2'

loop_
_atom_site_label
_atom_site_type_symbol
_atom_site_fract_x
_atom_site_fract_y
_atom_site_fract_z
_atom_site_U_iso_or_equiv
_atom_site_adp_type
_atom_site_occupancy
_atom_site_symmetry_multiplicity
_atom_site_calc_flag
_atom_site_refinement_flags
Mn1 Mn 0.5000 0.5000 0.5000 0.0854(3) Uani 1 2 d S
N1 N 0.5753(3) 0.5857(2) 0.43551(17) 0.1024(9) Uani 1 1 d .
C1 C 0.5772(3) 0.6389(2) 0.40021(17) 0.0809(8) Uani 1 1 d .
S1 S 0.57992(14) 0.71395(7) 0.35106(6) 0.1147(4) Uani 1 1 d .
N10 N 0.5721(3) 0.39842(18) 0.43766(14) 0.0905(8) Uani 1 1 d .
C10 C 0.5612(5) 0.4007(3) 0.3708(2) 0.1044(11) Uani 1 1 d .
H10 H 0.5216 0.4449 0.3478 0.125 Uiso 1 1 calc R
C11 C 0.6065(5) 0.3400(3) 0.3340(2) 0.1159(14) Uani 1 1 d .
H11 H 0.5949 0.3440 0.2872 0.139 Uiso 1 1 calc R
C12 C 0.6676(5) 0.2747(3) 0.3650(2) 0.1044(12) Uani 1 1 d .
C13 C 0.6768(5) 0.2723(3) 0.4336(2) 0.1083(12) Uani 1 1 d .
H13 H 0.7162 0.2288 0.4577 0.130 Uiso 1 1 calc R
C14 C 0.6282(4) 0.3338(3) 0.4670(2) 0.1025(11) Uani 1 1 d .
H14 H 0.6351 0.3297 0.5137 0.123 Uiso 1 1 calc R
C15 C 0.7201(7) 0.2093(4) 0.3232(3) 0.153(2) Uani 1 1 d .
H15A H 0.6416 0.1780 0.3023 0.184 Uiso 1 1 calc R
H15B H 0.7598 0.2335 0.2871 0.184 Uiso 1 1 calc R
C16 C 0.8215(11) 0.1574(4) 0.3603(4) 0.216(4) Uani 1 1 d .
H16A H 0.8484 0.1187 0.3302 0.324 Uiso 1 1 calc R
H16B H 0.7827 0.1315 0.3952 0.324 Uiso 1 1 calc R
H16C H 0.9011 0.1873 0.3803 0.324 Uiso 1 1 calc R
N20 N 0.2822(3) 0.50564(17) 0.43047(14) 0.0889(8) Uani 1 1 d .
C20 C 0.1725(4) 0.4734(3) 0.4510(2) 0.1020(11) Uani 1 1 d .
H20 H 0.1863 0.4476 0.4925 0.122 Uiso 1 1 calc R
C21 C 0.0419(5) 0.4758(3) 0.4153(3) 0.1185(14) Uani 1 1 d .
H21 H -0.0301 0.4520 0.4324 0.142 Uiso 1 1 calc R
C22 C 0.0159(5) 0.5135(3) 0.3534(3) 0.1211(15) Uani 1 1 d .
C23 C 0.1281(5) 0.5444(3) 0.3314(2) 0.1186(14) Uani 1 1 d .
H23 H 0.1170 0.5692 0.2895 0.142 Uiso 1 1 calc R
C24 C 0.2567(4) 0.5397(3) 0.36997(19) 0.1034(11) Uani 1 1 d .
H24 H 0.3307 0.5615 0.3529 0.124 Uiso 1 1 calc R
C25 C -0.1320(6) 0.5217(5) 0.3128(4) 0.180(3) Uani 1 1 d .
H25A H -0.1965 0.4986 0.3388 0.215 Uiso 1 1 calc R
H25B H -0.1540 0.5773 0.3073 0.215 Uiso 1 1 calc R
C26 C -0.1518(8) 0.4868(5) 0.2496(4) 0.224(4) Uani 1 1 d .
H26A H -0.2458 0.4945 0.2278 0.336 Uiso 1 1 calc R
H26B H -0.1327 0.4315 0.2543 0.336 Uiso 1 1 calc R
H26C H -0.0905 0.5104 0.2228 0.336 Uiso 1 1 calc R
Mn2 Mn 0.5000 0.5000 0.0000 0.0876(3) Uani 1 2 d S
N2 N 0.3906(4) 0.4679(2) 0.08062(17) 0.1089(10) Uani 1 1 d .
C2 C 0.3557(4) 0.4604(2) 0.13155(18) 0.0886(9) Uani 1 1 d .
S2 S 0.3079(2) 0.45121(10) 0.20255(7) 0.1729(7) Uani 1 1 d .
N30 N 0.5945(3) 0.60860(16) 0.05884(14) 0.0904(8) Uani 1 1 d .
C30 C 0.6032(5) 0.6118(2) 0.12597(19) 0.1018(11) Uani 1 1 d .
H30 H 0.5684 0.5698 0.1476 0.122 Uiso 1 1 calc R
C31 C 0.6606(5) 0.6738(2) 0.16458(19) 0.1047(12) Uani 1 1 d .
H31 H 0.6651 0.6724 0.2112 0.126 Uiso 1 1 calc R
C32 C 0.7113(4) 0.7378(2) 0.1352(2) 0.0991(11) Uani 1 1 d .
C33 C 0.6999(5) 0.7355(2) 0.0660(2) 0.1042(12) Uani 1 1 d .
H33 H 0.7311 0.7777 0.0432 0.125 Uiso 1 1 calc R
C34 C 0.6431(4) 0.6714(2) 0.0306(2) 0.1010(11) Uani 1 1 d .
H34 H 0.6381 0.6715 -0.0161 0.121 Uiso 1 1 calc R
C35 C 0.7767(6) 0.8067(3) 0.1763(3) 0.1311(16) Uani 1 1 d .
H35A H 0.7646 0.8536 0.1484 0.157 Uiso 1 1 calc R
H35B H 0.7287 0.8150 0.2141 0.157 Uiso 1 1 calc R
C36 C 0.9204(7) 0.7964(4) 0.2016(4) 0.207(3) Uani 1 1 d .
H36A H 0.9554 0.8421 0.2270 0.310 Uiso 1 1 calc R
H36B H 0.9692 0.7893 0.1644 0.310 Uiso 1 1 calc R
H36C H 0.9333 0.7508 0.2303 0.310 Uiso 1 1 calc R
N40 N 0.6893(4) 0.42696(18) 0.05153(16) 0.0978(9) Uani 1 1 d .
C40 C 0.6783(4) 0.3633(2) 0.08815(18) 0.0972(10) Uani 1 1 d .
H40 H 0.5931 0.3526 0.1005 0.117 Uiso 1 1 calc R
C41 C 0.7848(6) 0.3121(3) 0.1090(2) 0.1106(13) Uani 1 1 d .
H41 H 0.7699 0.2681 0.1343 0.133 Uiso 1 1 calc R
C42 C 0.9125(6) 0.3250(3) 0.0930(3) 0.1193(14) Uani 1 1 d .
C43 C 0.9263(5) 0.3916(4) 0.0576(3) 0.1425(18) Uani 1 1 d .
H43 H 1.0117 0.4046 0.0466 0.171 Uiso 1 1 calc R
C44 C 0.8137(6) 0.4405(3) 0.0379(3) 0.1333(16) Uani 1 1 d .
H44 H 0.8268 0.4856 0.0136 0.160 Uiso 1 1 calc R
C45 C 1.0302(6) 0.2671(4) 0.1092(3) 0.166(2) Uani 1 1 d .
H45A H 1.1169 0.2958 0.1167 0.199 Uiso 1 1 calc R
H45B H 1.0221 0.2398 0.1507 0.199 Uiso 1 1 calc R
C46 C 1.0336(6) 0.2088(4) 0.0556(3) 0.168(2) Uani 1 1 d .
H46A H 1.1107 0.1740 0.0685 0.252 Uiso 1 1 calc R
H46B H 1.0429 0.2353 0.0144 0.252 Uiso 1 1 calc R
H46C H 0.9493 0.1789 0.0489 0.252 Uiso 1 1 calc R

loop_
_atom_site_aniso_label
_atom_site_aniso_U_11
_atom_site_aniso_U_22
_atom_site_aniso_U_33
_atom_site_aniso_U_23
_atom_site_aniso_U_13
_atom_site_aniso_U_12
Mn1 0.0923(5) 0.0885(5) 0.0765(4) 0.0078(3) 0.0170(4) -0.0123(4)
N1 0.114(2) 0.102(2) 0.094(2) 0.0163(18) 0.0249(18) -0.0170(18)
C1 0.078(2) 0.093(2) 0.0724(18) -0.0052(17) 0.0146(15) -0.0144(17)
S1 0.1422(10) 0.1066(7) 0.0993(7) 0.0235(6) 0.0322(6) -0.0032(7)
N10 0.100(2) 0.096(2) 0.0752(17) 0.0013(15) 0.0134(15) -0.0097(16)
C10 0.119(3) 0.108(3) 0.085(2) 0.002(2) 0.015(2) -0.009(2)
C11 0.130(4) 0.144(4) 0.075(2) -0.013(3) 0.020(2) -0.024(3)
C12 0.106(3) 0.115(3) 0.093(3) -0.019(2) 0.019(2) -0.017(2)
C13 0.123(3) 0.105(3) 0.097(3) -0.007(2) 0.019(2) 0.002(2)
C14 0.119(3) 0.109(3) 0.079(2) -0.001(2) 0.015(2) 0.004(2)
C15 0.159(5) 0.146(5) 0.152(5) -0.047(4) 0.022(4) 0.002(4)
C16 0.307(11) 0.153(6) 0.209(8) -0.049(6) 0.104(8) 0.007(7)
N20 0.094(2) 0.096(2) 0.0780(17) -0.0058(14) 0.0181(15) -0.0093(15)
C20 0.101(3) 0.118(3) 0.089(2) -0.004(2) 0.023(2) -0.007(2)
C21 0.092(3) 0.148(4) 0.119(3) -0.017(3) 0.028(3) -0.017(3)
C22 0.092(3) 0.157(4) 0.112(3) -0.024(3) 0.008(3) -0.001(3)
C23 0.107(3) 0.156(4) 0.087(3) 0.004(3) 0.003(2) 0.002(3)
C24 0.099(3) 0.129(3) 0.082(2) 0.008(2) 0.016(2) -0.012(2)
C25 0.126(4) 0.251(8) 0.152(5) -0.028(5) -0.004(4) -0.019(5)
C26 0.175(7) 0.252(9) 0.210(8) -0.042(7) -0.068(6) 0.036(6)
Mn2 0.1195(6) 0.0743(4) 0.0744(4) 0.0024(3) 0.0318(4) 0.0124(4)
N2 0.149(3) 0.098(2) 0.090(2) 0.0023(17) 0.051(2) 0.008(2)
C2 0.119(3) 0.0711(19) 0.079(2) 0.0025(16) 0.027(2) 0.0070(18)
S2 0.278(2) 0.1572(13) 0.1050(9) 0.0226(8) 0.0934(12) 0.0047(13)
N30 0.120(2) 0.0763(17) 0.0751(17) 0.0026(13) 0.0183(16) 0.0118(16)
C30 0.136(3) 0.088(2) 0.081(2) 0.0058(19) 0.017(2) 0.007(2)
C31 0.136(3) 0.100(3) 0.076(2) -0.004(2) 0.012(2) 0.013(2)
C32 0.109(3) 0.086(2) 0.099(3) -0.008(2) 0.007(2) 0.017(2)
C33 0.124(3) 0.080(2) 0.108(3) 0.005(2) 0.021(2) -0.002(2)
C34 0.130(3) 0.089(3) 0.085(2) 0.005(2) 0.022(2) 0.003(2)
C35 0.144(4) 0.106(3) 0.138(4) -0.026(3) 0.007(3) 0.007(3)
C36 0.159(6) 0.167(6) 0.267(9) -0.046(6) -0.042(6) -0.002(5)
N40 0.111(3) 0.0849(19) 0.099(2) 0.0052(16) 0.0231(18) 0.0082(17)
C40 0.117(3) 0.087(2) 0.087(2) 0.0061(19) 0.016(2) 0.014(2)
C41 0.133(4) 0.098(3) 0.095(3) 0.005(2) 0.004(3) 0.015(3)
C42 0.120(4) 0.114(3) 0.116(3) -0.003(3) 0.001(3) 0.023(3)
C43 0.104(3) 0.150(5) 0.175(5) 0.020(4) 0.029(3) 0.008(3)
C44 0.124(4) 0.114(3) 0.166(5) 0.031(3) 0.035(3) 0.007(3)
C45 0.144(5) 0.169(5) 0.166(5) -0.008(4) -0.021(4) 0.061(4)
C46 0.150(5) 0.172(5) 0.183(6) -0.003(5) 0.034(4) 0.061(4)

loop_
_atom_type_symbol
_atom_type_description
_atom_type_scat_dispersion_real
_atom_type_scat_dispersion_imag
_atom_type_scat_source
C C 0.0033 0.0016 'International Tables Vol C Tables 4.2.6.8 and 6.1.1.4'
H H 0.0000 0.0000 'International Tables Vol C Tables 4.2.6.8 and 6.1.1.4'
N N 0.0061 0.0033 'International Tables Vol C Tables 4.2.6.8 and 6.1.1.4'
S S 0.1246 0.1234 'International Tables Vol C Tables 4.2.6.8 and 6.1.1.4'
Mn Mn 0.3368 0.7283 'International Tables Vol C Tables 4.2.6.8 and 6.1.1.4'

loop_
_geom_angle_atom_site_label_1
_geom_angle_atom_site_label_2
_geom_angle_atom_site_label_3
_geom_angle
_geom_angle_site_symmetry_1
_geom_angle_site_symmetry_3
N1 Mn1 N1 180.00(13) . 3_666
N1 Mn1 N10 89.40(12) . 3_666
N1 Mn1 N10 90.60(12) 3_666 3_666
N1 Mn1 N10 90.60(12) . .
N1 Mn1 N10 89.40(12) 3_666 .
N10 Mn1 N10 180.000(1) 3_666 .
N1 Mn1 N20 90.80(12) . 3_666
N1 Mn1 N20 89.20(11) 3_666 3_666
N10 Mn1 N20 92.30(10) 3_666 3_666
N10 Mn1 N20 87.70(10) . 3_666
N1 Mn1 N20 89.20(11) . .
N1 Mn1 N20 90.80(12) 3_666 .
N10 Mn1 N20 87.70(10) 3_666 .
N10 Mn1 N20 92.30(10) . .
N20 Mn1 N20 180.0 3_666 .
C1 N1 Mn1 160.3(3) . .
N1 C1 S1 179.6(3) . .
C14 N10 C10 115.5(3) . .
C14 N10 Mn1 121.4(2) . .
C10 N10 Mn1 123.1(3) . .
N10 C10 C11 122.6(4) . .
C12 C11 C10 121.3(4) . .
C11 C12 C13 115.7(4) . .
C11 C12 C15 120.2(5) . .
C13 C12 C15 124.1(5) . .
C12 C13 C14 120.2(4) . .
N10 C14 C13 124.6(4) . .
C16 C15 C12 115.3(5) . .
C24 N20 C20 115.2(3) . .
C24 N20 Mn1 124.8(3) . .
C20 N20 Mn1 120.0(3) . .
N20 C20 C21 124.2(4) . .
C20 C21 C22 120.1(4) . .
C23 C22 C21 115.8(4) . .
C23 C22 C25 122.2(5) . .
C21 C22 C25 121.9(5) . .
C22 C23 C24 121.0(4) . .
N20 C24 C23 123.7(4) . .
C26 C25 C22 114.6(6) . .
N2 Mn2 N2 180.0(2) . 3_665
N2 Mn2 N30 91.47(12) . .
N2 Mn2 N30 88.53(12) 3_665 .
N2 Mn2 N30 88.53(12) . 3_665
N2 Mn2 N30 91.47(12) 3_665 3_665
N30 Mn2 N30 180.00(13) . 3_665
N2 Mn2 N40 90.35(13) . 3_665
N2 Mn2 N40 89.65(13) 3_665 3_665
N30 Mn2 N40 91.28(11) . 3_665
N30 Mn2 N40 88.72(11) 3_665 3_665
N2 Mn2 N40 89.65(13) . .
N2 Mn2 N40 90.35(13) 3_665 .
N30 Mn2 N40 88.72(11) . .
N30 Mn2 N40 91.28(11) 3_665 .
N40 Mn2 N40 180.00(13) 3_665 .
C2 N2 Mn2 164.8(4) . .
N2 C2 S2 179.2(4) . .
C34 N30 C30 115.5(3) . .
C34 N30 Mn2 124.4(2) . .
C30 N30 Mn2 120.1(3) . .
N30 C30 C31 123.4(4) . .
C32 C31 C30 120.7(4) . .
C31 C32 C33 116.0(4) . .
C31 C32 C35 122.1(4) . .
C33 C32 C35 121.9(4) . .
C34 C33 C32 120.3(4) . .
N30 C34 C33 124.0(4) . .
C36 C35 C32 113.7(4) . .
C44 N40 C40 115.1(4) . .
C44 N40 Mn2 120.9(3) . .
C40 N40 Mn2 123.3(3) . .
N40 C40 C41 124.0(4) . .
C42 C41 C40 120.7(4) . .
C43 C42 C41 115.8(4) . .
C43 C42 C45 121.0(6) . .
C41 C42 C45 123.0(5) . .
C42 C43 C44 120.3(5) . .
N40 C44 C43 124.0(5) . .
C46 C45 C42 113.2(5) . .

loop_
_geom_bond_atom_site_label_1
_geom_bond_atom_site_label_2
_geom_bond_distance
_geom_bond_site_symmetry_2
Mn1 N1 2.161(3) .
Mn1 N1 2.161(3) 3_666
Mn1 N10 2.312(3) 3_666
Mn1 N10 2.312(3) .
Mn1 N20 2.346(3) 3_666
Mn1 N20 2.346(3) .
N1 C1 1.150(4) .
C1 S1 1.615(4) .
N10 C14 1.321(5) .
N10 C10 1.329(5) .
C10 C11 1.385(6) .
C11 C12 1.360(6) .
C12 C13 1.366(6) .
C12 C15 1.534(7) .
C13 C14 1.371(6) .
C15 C16 1.439(9) .
N20 C24 1.330(4) .
N20 C20 1.336(5) .
C20 C21 1.358(6) .
C21 C22 1.381(7) .
C22 C23 1.360(6) .
C22 C25 1.545(8) .
C23 C24 1.366(6) .
C25 C26 1.384(9) .
Mn2 N2 2.160(3) .
Mn2 N2 2.160(3) 3_665
Mn2 N30 2.298(3) .
Mn2 N30 2.298(3) 3_665
Mn2 N40 2.324(3) 3_665
Mn2 N40 2.324(3) .
N2 C2 1.140(4) .
C2 S2 1.583(4) .
N30 C34 1.334(5) .
N30 C30 1.337(4) .
C30 C31 1.370(5) .
C31 C32 1.370(6) .
C32 C33 1.377(6) .
C32 C35 1.509(6) .
C33 C34 1.366(5) .
C35 C36 1.425(7) .
N40 C44 1.317(6) .
N40 C40 1.323(5) .
C40 C41 1.367(6) .
C41 C42 1.364(6) .
C42 C43 1.355(7) .
C42 C45 1.510(7) .
C43 C44 1.384(7) .
C45 C46 1.465(8) .
